data_9012241
loop_
_publ_author_name
'Fayos, J.'

_publ_section_title
;
 Possible 3D carbon structures as progressive intermediates in graphite
 to diamond phase transition
 Note: mathematical model, phase: supercubane
;
_journal_name_full 'Journal of Solid State Chemistry'
_journal_page_first 278
_journal_page_last 285
_journal_paper_doi 10.1006/jssc.1999.8448
_journal_volume 148
_journal_year 1999
_chemical_formula_structural C8
_chemical_formula_sum C
_chemical_name_common Supercubane
_chemical_name_mineral Supercubane
_space_group_IT_number 204
_symmetry_space_group_name_Hall '-I 2 2 3'
_symmetry_space_group_name_H-M 'I m -3'
_cell_angle_alpha 90
_cell_angle_beta 90
_cell_angle_gamma 90
_cell_length_a 4.28
_cell_length_b 4.28
_cell_length_c 4.28
_cell_formula_units_Z 16
_cell_volume 78.403
_database_code_amcsd 0013989
_exptl_crystal_density_diffrn 4.070
_cod_original_sg_symbol_H-M 'I m 3'
_cod_struct_determination_method theoretical
_cod_database_code 9012241

loop_
_space_group_symop_operation_xyz
x,y,z
1/2+x,1/2+y,1/2+z
z,x,-y
1/2+z,1/2+x,1/2-y
z,-x,y
1/2+z,1/2-x,1/2+y
-z,x,y
1/2-z,1/2+x,1/2+y
-z,-x,-y
1/2-z,1/2-x,1/2-y
y,-z,-x
1/2+y,1/2-z,1/2-x
-y,-z,x
1/2-y,1/2-z,1/2+x
-y,z,-x
1/2-y,1/2+z,1/2-x
y,z,x
1/2+y,1/2+z,1/2+x
x,-y,z
1/2+x,1/2-y,1/2+z
-x,y,z
1/2-x,1/2+y,1/2+z
x,y,-z
1/2+x,1/2+y,1/2-z
-x,-y,-z
1/2-x,1/2-y,1/2-z
-z,-x,y
1/2-z,1/2-x,1/2+y
-z,x,-y
1/2-z,1/2+x,1/2-y
z,-x,-y
1/2+z,1/2-x,1/2-y
z,x,y
1/2+z,1/2+x,1/2+y
-y,z,x
1/2-y,1/2+z,1/2+x
y,z,-x
1/2+y,1/2+z,1/2-x
y,-z,x
1/2+y,1/2-z,1/2+x
-y,-z,-x
1/2-y,1/2-z,1/2-x
-x,y,-z
1/2-x,1/2+y,1/2-z
x,-y,-z
1/2+x,1/2-y,1/2-z
-x,-y,z
1/2-x,1/2-y,1/2+z

loop_
_atom_site_label
_atom_site_fract_x
_atom_site_fract_y
_atom_site_fract_z
C 0.16660 0.16660 0.16660

loop_
_cod_related_entry_id
_cod_related_entry_database
_cod_related_entry_code
1 AMCSD 0013989
